data_4345378
loop_
_publ_author_name
'Shan, Yu-Liang'
'Leong, Bi-Xiang'
'Li, Yongxin'
'Ganguly, Rakesh'
'So, Cheuk-Wai'

_publ_section_title
;
 Donor-Acceptor Stabilized Tetra(silanimine).
;
_journal_issue 3
_journal_name_full 'Inorganic chemistry'
_journal_page_first 1609
_journal_page_last 1615
_journal_paper_doi 10.1021/acs.inorgchem.6b02727
_journal_volume 56
_journal_year 2017
_chemical_formula_sum 'C74 H114 N8 Si6'
_chemical_formula_weight 1284.27
_space_group_crystal_system monoclinic
_space_group_IT_number 15
_space_group_name_Hall '-C 2yc'
_space_group_name_H-M_alt 'C 1 2/c 1'
_symmetry_space_group_name_Hall '-C 2yc'
_symmetry_space_group_name_H-M 'C 1 2/c 1'
_atom_sites_solution_hydrogens geom
_cell_angle_alpha 90
_cell_angle_beta 100.459(4)
_cell_angle_gamma 90
_cell_formula_units_Z 4
_cell_length_a 19.722(4)
_cell_length_b 13.144(3)
_cell_length_c 30.205(6)
_cell_measurement_reflns_used 2878
_cell_measurement_temperature 103.(2)
_cell_measurement_theta_max 20.0387
_cell_measurement_theta_min 3.3906
_cell_volume 7700(3)
_computing_cell_refinement 'SAINT V8.34A (Bruker AXS Inc., 2013)'
_computing_data_collection 'APEX2 (Bruker AXS Inc., 2014)'
_computing_data_reduction 'SAINT V8.34A (Bruker AXS Inc., 2013)'
_computing_molecular_graphics 'XP (Bruker AXS Inc., 2014)'
_computing_publication_material 'APEX2 (Bruker AXS Inc., 2014)'
_computing_structure_refinement 'SHELXL-2014/6 (Sheldrick, 2014)'
_computing_structure_solution 'SHELXT (Bruker AXS Inc., 2014)'
_diffrn_ambient_temperature 103.(2)
_diffrn_detector_area_resol_mean 8.3333
_diffrn_measured_fraction_theta_full 0.993
_diffrn_measured_fraction_theta_max 0.993
_diffrn_measurement_device_type 'CCD area detector'
_diffrn_measurement_method 'phi and omega scans'
_diffrn_radiation_monochromator graphite
_diffrn_radiation_type MoK\a
_diffrn_radiation_wavelength 0.71073
_diffrn_reflns_av_R_equivalents 0.1241
_diffrn_reflns_av_unetI/netI 0.0857
_diffrn_reflns_limit_h_max 24
_diffrn_reflns_limit_h_min -24
_diffrn_reflns_limit_k_max 16
_diffrn_reflns_limit_k_min -16
_diffrn_reflns_limit_l_max 37
_diffrn_reflns_limit_l_min -35
_diffrn_reflns_number 44330
_diffrn_reflns_theta_full 26.11
_diffrn_reflns_theta_max 26.11
_diffrn_reflns_theta_min 2.71
_diffrn_source 'fine-focus sealed tube'
_exptl_absorpt_coefficient_mu 0.153
_exptl_absorpt_correction_T_max 0.97
_exptl_absorpt_correction_T_min 0.74
_exptl_absorpt_correction_type multi-scan
_exptl_absorpt_process_details 'SADABS V2014/4 (Bruker AXS Inc.)'
_exptl_crystal_colour red
_exptl_crystal_density_diffrn 1.108
_exptl_crystal_density_method 'not measured'
_exptl_crystal_description block
_exptl_crystal_F_000 2792
_exptl_crystal_size_max 0.280
_exptl_crystal_size_mid 0.200
_exptl_crystal_size_min 0.180
_refine_diff_density_max 0.510
_refine_diff_density_min -0.492
_refine_ls_extinction_coef 0.0016(2)
_refine_ls_extinction_method SHELXL
_refine_ls_goodness_of_fit_ref 1.189
_refine_ls_hydrogen_treatment constr
_refine_ls_matrix_type full
_refine_ls_number_parameters 483
_refine_ls_number_reflns 7618
_refine_ls_number_restraints 258
_refine_ls_restrained_S_all 1.176
_refine_ls_R_factor_all 0.1436
_refine_ls_R_factor_gt 0.1072
_refine_ls_shift/su_max 0.001
_refine_ls_shift/su_mean 0.000
_refine_ls_structure_factor_coef Fsqd
_refine_ls_weighting_details 'w=1/[\s^2^(Fo^2^)+(0.0431P)^2^+73.4668P] where P=(Fo^2^+2Fc^2^)/3'
_refine_ls_weighting_scheme calc
_refine_ls_wR_factor_gt 0.2387
_refine_ls_wR_factor_ref 0.2561
_reflns_number_gt 5441
_reflns_number_total 7618
_reflns_threshold_expression 'I > 2\s(I)'
_cod_data_source_file ic6b02727_si_001.cif
_cod_data_source_block I
_cod_original_cell_volume 7700.(3)
_cod_database_code 4345378

loop_
_space_group_symop_operation_xyz
'x, y, z'
'-x, y, -z+1/2'
'x+1/2, y+1/2, z'
'-x+1/2, y+1/2, -z+1/2'
'-x, -y, -z'
'x, -y, z-1/2'
'-x+1/2, -y+1/2, -z'
'x+1/2, -y+1/2, z-1/2'

loop_
_atom_site_type_symbol
_atom_site_label
_atom_site_fract_x
_atom_site_fract_y
_atom_site_fract_z
_atom_site_U_iso_or_equiv
_atom_site_adp_type
_atom_site_calc_flag
_atom_site_refinement_flags_adp
_atom_site_refinement_flags_occupancy
_atom_site_refinement_flags_posn
_atom_site_occupancy
_atom_site_disorder_assembly
_atom_site_disorder_group
C C1 0.8035(3) 0.8763(4) 0.15072(18) 0.0295(12) Uani d . . . 1.0 . .
C C2 0.8145(4) 0.9072(5) 0.10364(19) 0.0444(16) Uani d . . . 1.0 . .
H H2A 0.8639 0.9052 0.1026 0.067 Uiso calc U . R 1.0 . .
H H2B 0.797 0.9763 0.0969 0.067 Uiso calc U . R 1.0 . .
H H2C 0.7899 0.8598 0.0813 0.067 Uiso calc U . R 1.0 . .
C C3 0.7269(3) 0.8693(6) 0.1519(3) 0.062(2) Uani d . . . 1.0 . .
H H3A 0.7054 0.8187 0.1299 0.093 Uiso calc U . R 1.0 . .
H H3B 0.7052 0.9357 0.1445 0.093 Uiso calc U . R 1.0 . .
H H3C 0.7206 0.8488 0.1821 0.093 Uiso calc U . R 1.0 . .
C C4 0.8381(3) 0.9555(4) 0.1844(2) 0.0405(15) Uani d . . . 1.0 . .
H H4A 0.8304 0.938 0.2146 0.061 Uiso calc U . R 1.0 . .
H H4B 0.8185 1.0228 0.1759 0.061 Uiso calc U . R 1.0 . .
H H4C 0.8878 0.9567 0.1842 0.061 Uiso calc U . R 1.0 . .
C C5 0.8277(3) 0.6846(4) 0.14818(16) 0.0248(11) Uani d . . . 1.0 . .
C C6 0.7727(3) 0.6506(4) 0.11018(17) 0.0269(12) Uani d . . . 1.0 . .
C C7 0.7815(3) 0.6585(5) 0.06594(17) 0.0361(14) Uani d . . . 1.0 . .
H H7 0.8231 0.6851 0.0589 0.043 Uiso calc U . R 1.0 . .
C C8 0.7284(4) 0.6266(5) 0.0318(2) 0.0450(16) Uani d . . . 1.0 . .
H H8 0.734 0.6317 0.0013 0.054 Uiso calc U . R 1.0 . .
C C9 0.6684(3) 0.5882(5) 0.0415(2) 0.0443(16) Uani d . . . 1.0 . .
H H9 0.6325 0.5674 0.0179 0.053 Uiso calc U . R 1.0 . .
C C10 0.6599(3) 0.5796(5) 0.0855(2) 0.0435(16) Uani d . . . 1.0 . .
H H10 0.6183 0.5527 0.0923 0.052 Uiso calc U . R 1.0 . .
C C11 0.7121(3) 0.6102(5) 0.1196(2) 0.0371(14) Uani d . . . 1.0 . .
H H11 0.7064 0.6035 0.1501 0.044 Uiso calc U . R 1.0 . .
C C12 0.8958(3) 0.5185(4) 0.1703(2) 0.0426(16) Uani d . . . 1.0 . .
C C13 0.8619(10) 0.4633(11) 0.1277(6) 0.073(7) Uani d . P . 0.509(11) A 1
H H13A 0.8121 0.4588 0.127 0.11 Uiso calc U P R 0.509(11) A 1
H H13B 0.8813 0.3947 0.1275 0.11 Uiso calc U P R 0.509(11) A 1
H H13C 0.8706 0.501 0.1013 0.11 Uiso calc U P R 0.509(11) A 1
C C14 0.8871(8) 0.4626(11) 0.2125(5) 0.059(5) Uani d . P . 0.509(11) A 1
H H14A 0.9132 0.4978 0.2388 0.089 Uiso calc U P R 0.509(11) A 1
H H14B 0.9044 0.3929 0.2114 0.089 Uiso calc U P R 0.509(11) A 1
H H14C 0.8382 0.4609 0.2147 0.089 Uiso calc U P R 0.509(11) A 1
C C15 0.9763(7) 0.5241(9) 0.1693(5) 0.050(4) Uani d . P . 0.509(11) A 1
H H15A 0.9831 0.5461 0.1394 0.075 Uiso calc U P R 0.509(11) A 1
H H15B 0.997 0.4567 0.1759 0.075 Uiso calc U P R 0.509(11) A 1
H H15C 0.9983 0.5729 0.192 0.075 Uiso calc U P R 0.509(11) A 1
C C13A 0.8329(9) 0.4462(10) 0.1739(7) 0.073(6) Uani d . P . 0.491(11) A 32
H H13D 0.7968 0.4551 0.1473 0.109 Uiso calc U P R 0.491(11) A 32
H H13E 0.8144 0.4636 0.201 0.109 Uiso calc U P R 0.491(11) A 32
H H13F 0.8485 0.3753 0.1758 0.109 Uiso calc U P R 0.491(11) A 32
C C14A 0.9500(8) 0.4987(10) 0.2117(5) 0.049(4) Uani d . P . 0.491(11) A 32
H H14D 0.9665 0.4285 0.2111 0.073 Uiso calc U P R 0.491(11) A 32
H H14E 0.93 0.5093 0.2387 0.073 Uiso calc U P R 0.491(11) A 32
H H14F 0.9888 0.5456 0.2121 0.073 Uiso calc U P R 0.491(11) A 32
C C15A 0.9199(12) 0.5022(13) 0.1279(5) 0.080(7) Uani d . P . 0.491(11) A 32
H H15D 0.8809 0.5077 0.1028 0.12 Uiso calc U P R 0.491(11) A 32
H H15E 0.9404 0.4342 0.1279 0.12 Uiso calc U P R 0.491(11) A 32
H H15F 0.9546 0.5536 0.1246 0.12 Uiso calc U P R 0.491(11) A 32
C C16 0.7651(4) 0.6597(7) 0.2474(2) 0.072(3) Uani d . . . 1.0 . .
H H16A 0.7498 0.7073 0.2226 0.107 Uiso calc U . R 1.0 . .
H H16B 0.7268 0.6461 0.2632 0.107 Uiso calc U . R 1.0 . .
H H16C 0.7799 0.596 0.2354 0.107 Uiso calc U . R 1.0 . .
C C17 0.8042(4) 0.8304(7) 0.3125(2) 0.061(2) Uani d . . . 1.0 . .
H H17A 0.8413 0.8629 0.3338 0.092 Uiso calc U . R 1.0 . .
H H17B 0.7672 0.8096 0.3283 0.092 Uiso calc U . R 1.0 . .
H H17C 0.7859 0.8787 0.2886 0.092 Uiso calc U . R 1.0 . .
C C18 0.8689(5) 0.6186(6) 0.3308(2) 0.074(3) Uani d . . . 1.0 . .
H H18A 0.8792 0.5555 0.3161 0.111 Uiso calc U . R 1.0 . .
H H18B 0.8328 0.6057 0.3486 0.111 Uiso calc U . R 1.0 . .
H H18C 0.9106 0.6428 0.3508 0.111 Uiso calc U . R 1.0 . .
C C19 1.0144(3) 0.9551(4) 0.13879(16) 0.0242(11) Uani d . . . 1.0 . .
C C20 0.9968(3) 1.0600(4) 0.13955(17) 0.0291(12) Uani d . . . 1.0 . .
C C21 0.9718(3) 1.1109(5) 0.09955(19) 0.0358(14) Uani d . . . 1.0 . .
H H21 0.9587 1.1804 0.1006 0.043 Uiso calc U . R 1.0 . .
C C22 0.9654(3) 1.0629(5) 0.05853(19) 0.0413(15) Uani d . . . 1.0 . .
H H22 0.9478 1.0986 0.0316 0.05 Uiso calc U . R 1.0 . .
C C23 0.9848(3) 0.9626(5) 0.05693(18) 0.0360(14) Uani d . . . 1.0 . .
H H23 0.9818 0.9304 0.0285 0.043 Uiso calc U . R 1.0 . .
C C24 1.0087(3) 0.9074(4) 0.09581(17) 0.0288(12) Uani d . . . 1.0 . .
C C25 1.0287(3) 0.7980(4) 0.09170(19) 0.0368(14) Uani d . . . 1.0 . .
H H25 1.0465 0.7741 0.1231 0.044 Uiso calc U . R 1.0 . .
C C26 0.9683(4) 0.7308(5) 0.0738(3) 0.059(2) Uani d . . . 1.0 . .
H H26A 0.9357 0.7312 0.0947 0.089 Uiso calc U . R 1.0 . .
H H26B 0.9845 0.6612 0.0706 0.089 Uiso calc U . R 1.0 . .
H H26C 0.9453 0.7561 0.0443 0.089 Uiso calc U . R 1.0 . .
C C27 1.0874(4) 0.7856(5) 0.0665(2) 0.0546(19) Uani d . . . 1.0 . .
H H27A 1.0717 0.8036 0.0348 0.082 Uiso calc U . R 1.0 . .
H H27B 1.1031 0.7147 0.0686 0.082 Uiso calc U . R 1.0 . .
H H27C 1.1255 0.8303 0.0797 0.082 Uiso calc U . R 1.0 . .
C C28 1.0070(3) 1.1141(4) 0.18456(19) 0.0373(14) Uani d . . . 1.0 . .
H H28 0.9921 1.0661 0.2067 0.045 Uiso calc U . R 1.0 . .
C C29 0.9638(4) 1.2104(5) 0.1843(2) 0.0531(19) Uani d . . . 1.0 . .
H H29A 0.979 1.261 0.1643 0.08 Uiso calc U . R 1.0 . .
H H29B 0.9694 1.238 0.2148 0.08 Uiso calc U . R 1.0 . .
H H29C 0.9151 1.1942 0.1734 0.08 Uiso calc U . R 1.0 . .
C C30 1.0837(4) 1.1357(6) 0.2008(2) 0.0542(19) Uani d . . . 1.0 . .
H H30A 1.1098 1.0721 0.2015 0.081 Uiso calc U . R 1.0 . .
H H30B 1.0906 1.1651 0.2311 0.081 Uiso calc U . R 1.0 . .
H H30C 1.0999 1.1837 0.1801 0.081 Uiso calc U . R 1.0 . .
C C31 0.2859(10) 0.7125(13) 0.0833(5) 0.067(4) Uani d U P . 0.5 B -1
H H31A 0.3253 0.6658 0.0885 0.101 Uiso calc U P R 0.5 B -1
H H31B 0.2473 0.6824 0.0951 0.101 Uiso calc U P R 0.5 B -1
H H31C 0.299 0.7771 0.0987 0.101 Uiso calc U P R 0.5 B -1
C C32 0.2645(6) 0.7313(8) 0.0335(2) 0.050(3) Uani d U P G 0.5 B -1
C C33 0.2362(6) 0.8237(8) 0.0170(3) 0.061(4) Uani d U P G 0.5 B -1
H H33 0.2333 0.8784 0.0372 0.074 Uiso calc U P R 0.5 B -1
C C34 0.2123(6) 0.8362(9) -0.0288(4) 0.081(4) Uani d U P G 0.5 B -1
H H34 0.193 0.8993 -0.04 0.097 Uiso calc U P R 0.5 B -1
C C35 0.2165(7) 0.7561(12) -0.0583(2) 0.078(4) Uani d U P G 0.5 B -1
H H35 0.2001 0.7646 -0.0896 0.093 Uiso calc U P R 0.5 B -1
C C36 0.2448(6) 0.6637(10) -0.0419(3) 0.072(4) Uani d U P G 0.5 B -1
H H36 0.2477 0.609 -0.062 0.087 Uiso calc U P R 0.5 B -1
C C37 0.2687(6) 0.6513(7) 0.0040(3) 0.051(3) Uani d U P G 0.5 B -1
H H37 0.288 0.5881 0.0152 0.062 Uiso calc U P R 0.5 B -1
C C38 0.3965(17) 1.019(2) -0.0236(11) 0.136(8) Uani d U P . 0.5 C -2
H H38A 0.3983 1.0931 -0.025 0.204 Uiso calc U P R 0.5 C -2
H H38B 0.3607 0.9981 -0.0068 0.204 Uiso calc U P R 0.5 C -2
H H38C 0.3857 0.991 -0.0542 0.204 Uiso calc U P R 0.5 C -2
C C39 0.4651(10) 0.9786(18) -0.0004(8) 0.099(5) Uani d U P G 0.5 C -2
C C40 0.5200(13) 1.0332(16) -0.0116(7) 0.104(5) Uani d U P G 0.5 C -2
H H40 0.5114 1.0889 -0.0319 0.124 Uiso calc U P R 0.5 C -2
C C41 0.5873(11) 1.0064(14) 0.0069(6) 0.109(6) Uani d U P G 0.5 C -2
H H41 0.6248 1.0437 -0.0008 0.131 Uiso calc U P R 0.5 C -2
C C42 0.5999(8) 0.9249(14) 0.0366(6) 0.120(6) Uani d U P G 0.5 C -2
H H42 0.6459 0.9066 0.0492 0.144 Uiso calc U P R 0.5 C -2
C C43 0.5451(10) 0.8703(11) 0.0478(5) 0.112(5) Uani d U P G 0.5 C -2
H H43 0.5536 0.8147 0.0681 0.134 Uiso calc U P R 0.5 C -2
C C44 0.4777(9) 0.8972(14) 0.0293(6) 0.104(5) Uani d U P G 0.5 C -2
H H44 0.4402 0.8598 0.037 0.125 Uiso calc U P R 0.5 C -2
N N1 0.8386(2) 0.7796(3) 0.16447(13) 0.0239(9) Uani d . . . 1.0 . .
N N2 0.8739(2) 0.6257(3) 0.17495(14) 0.0296(11) Uani d . . . 1.0 . .
N N3 0.9063(2) 0.7515(3) 0.25959(14) 0.0277(10) Uani d . . . 1.0 . .
N N4 1.0385(2) 0.9044(3) 0.17756(14) 0.0305(11) Uani d . . . 1.0 . .
Si Si1 0.91425(8) 0.73809(10) 0.20428(4) 0.0242(4) Uani d . . . 1.0 . .
Si Si2 0.83866(10) 0.71668(15) 0.28745(5) 0.0458(5) Uani d . . . 1.0 . .
Si Si3 1.02227(7) 0.82798(10) 0.21535(4) 0.0214(3) Uani d . . . 1.0 . .

loop_
_atom_site_aniso_label
_atom_site_aniso_U_11
_atom_site_aniso_U_22
_atom_site_aniso_U_33
_atom_site_aniso_U_12
_atom_site_aniso_U_13
_atom_site_aniso_U_23
C1 0.027(3) 0.025(3) 0.036(3) 0.000(2) 0.005(2) 0.000(2)
C2 0.065(5) 0.033(3) 0.032(3) -0.002(3) -0.001(3) 0.002(3)
C3 0.034(4) 0.044(4) 0.108(7) 0.003(3) 0.016(4) -0.003(4)
C4 0.054(4) 0.027(3) 0.039(3) 0.003(3) 0.003(3) -0.008(3)
C5 0.028(3) 0.024(3) 0.021(3) -0.005(2) 0.002(2) -0.005(2)
C6 0.031(3) 0.026(3) 0.022(3) -0.004(2) -0.001(2) -0.003(2)
C7 0.039(3) 0.044(4) 0.022(3) -0.010(3) -0.003(2) 0.001(2)
C8 0.057(4) 0.049(4) 0.023(3) -0.013(3) -0.006(3) -0.003(3)
C9 0.037(4) 0.046(4) 0.041(4) -0.009(3) -0.018(3) -0.004(3)
C10 0.030(3) 0.042(4) 0.056(4) -0.008(3) 0.000(3) -0.015(3)
C11 0.037(3) 0.040(3) 0.033(3) -0.008(3) 0.003(3) -0.009(3)
C12 0.052(4) 0.019(3) 0.047(4) 0.001(3) -0.017(3) -0.012(3)
C13 0.078(12) 0.029(7) 0.088(13) 0.020(8) -0.050(10) -0.031(8)
C14 0.043(9) 0.044(8) 0.087(11) -0.001(7) 0.002(8) 0.022(8)
C15 0.044(8) 0.027(6) 0.071(10) 0.013(6) -0.010(7) -0.009(6)
C13A 0.076(12) 0.022(7) 0.106(15) 0.002(7) -0.018(10) -0.016(8)
C14A 0.058(10) 0.027(7) 0.052(9) 0.015(6) -0.014(7) -0.008(6)
C15A 0.116(18) 0.054(11) 0.054(10) 0.043(11) -0.024(10) -0.025(8)
C16 0.056(5) 0.123(7) 0.036(4) -0.058(5) 0.011(3) -0.005(4)
C17 0.041(4) 0.103(6) 0.042(4) -0.018(4) 0.015(3) 0.001(4)
C18 0.120(7) 0.066(5) 0.036(4) -0.050(5) 0.014(4) 0.010(4)
C19 0.023(3) 0.027(3) 0.023(3) -0.004(2) 0.004(2) 0.004(2)
C20 0.032(3) 0.028(3) 0.026(3) 0.002(2) 0.004(2) 0.001(2)
C21 0.039(3) 0.038(3) 0.032(3) 0.014(3) 0.009(3) 0.013(3)
C22 0.047(4) 0.053(4) 0.023(3) 0.012(3) 0.004(3) 0.013(3)
C23 0.035(3) 0.050(4) 0.021(3) 0.000(3) -0.001(2) 0.001(2)
C24 0.025(3) 0.036(3) 0.025(3) -0.006(2) 0.005(2) 0.001(2)
C25 0.051(4) 0.031(3) 0.028(3) -0.007(3) 0.008(3) -0.006(2)
C26 0.059(5) 0.042(4) 0.077(5) -0.010(3) 0.014(4) -0.027(4)
C27 0.058(5) 0.049(4) 0.061(5) 0.009(3) 0.020(4) 0.012(3)
C28 0.050(4) 0.032(3) 0.029(3) 0.006(3) 0.005(3) -0.004(2)
C29 0.078(5) 0.040(4) 0.041(4) 0.016(4) 0.012(3) -0.007(3)
C30 0.051(4) 0.060(5) 0.048(4) -0.001(3) -0.001(3) -0.028(3)
C31 0.079(11) 0.064(9) 0.058(7) 0.003(8) 0.009(6) -0.007(6)
C32 0.041(7) 0.051(5) 0.059(6) -0.004(5) 0.016(5) -0.006(5)
C33 0.057(8) 0.054(6) 0.078(8) 0.002(5) 0.022(6) 0.007(6)
C34 0.081(9) 0.085(7) 0.081(8) 0.009(7) 0.025(7) 0.016(6)
C35 0.076(9) 0.089(7) 0.071(8) 0.006(7) 0.021(7) 0.016(6)
C36 0.080(9) 0.080(7) 0.055(7) 0.002(6) 0.006(6) 0.000(6)
C37 0.049(7) 0.053(6) 0.052(7) 0.003(5) 0.008(5) -0.005(5)
C38 0.137(11) 0.132(16) 0.130(17) 0.012(9) -0.001(9) -0.044(13)
C39 0.118(8) 0.099(8) 0.080(9) 0.001(7) 0.017(7) -0.055(7)
C40 0.129(9) 0.103(9) 0.081(10) -0.001(7) 0.022(7) -0.052(8)
C41 0.128(9) 0.120(10) 0.080(9) -0.002(7) 0.022(8) -0.046(8)
C42 0.131(9) 0.132(10) 0.095(10) -0.009(8) 0.017(7) -0.027(8)
C43 0.122(9) 0.128(10) 0.085(9) -0.003(7) 0.020(7) -0.028(8)
C44 0.126(9) 0.108(9) 0.079(9) 0.000(7) 0.021(7) -0.047(7)
N1 0.032(2) 0.021(2) 0.018(2) -0.0023(18) 0.0010(18) -0.0026(16)
N2 0.040(3) 0.018(2) 0.027(2) 0.000(2) -0.005(2) -0.0041(18)
N3 0.032(3) 0.029(2) 0.019(2) -0.010(2) -0.0012(18) 0.0006(18)
N4 0.031(3) 0.034(3) 0.026(2) 0.003(2) 0.0032(19) 0.0115(19)
Si1 0.0323(8) 0.0205(7) 0.0176(7) -0.0030(6) -0.0016(6) -0.0026(5)
Si2 0.0493(11) 0.0636(12) 0.0240(8) -0.0316(9) 0.0051(7) 0.0012(8)
Si3 0.0294(8) 0.0187(7) 0.0151(6) 0.0041(6) 0.0014(5) 0.0006(5)

loop_
_atom_type_symbol
_atom_type_description
_atom_type_scat_dispersion_real
_atom_type_scat_dispersion_imag
_atom_type_scat_source
C C 0.0033 0.0016 'International Tables Vol C Tables 4.2.6.8 and 6.1.1.4'
H H 0.0000 0.0000 'International Tables Vol C Tables 4.2.6.8 and 6.1.1.4'
N N 0.0061 0.0033 'International Tables Vol C Tables 4.2.6.8 and 6.1.1.4'
Si Si 0.0817 0.0704 'International Tables Vol C Tables 4.2.6.8 and 6.1.1.4'

loop_
_geom_angle_atom_site_label_1
_geom_angle_atom_site_label_2
_geom_angle_atom_site_label_3
_geom_angle_site_symmetry_1
_geom_angle_site_symmetry_3
_geom_angle
N1 C1 C3 . . 111.1(5)
N1 C1 C4 . . 105.7(4)
C3 C1 C4 . . 110.6(5)
N1 C1 C2 . . 110.6(5)
C3 C1 C2 . . 110.4(5)
C4 C1 C2 . . 108.4(5)
N1 C5 N2 . . 105.5(4)
N1 C5 C6 . . 127.1(5)
N2 C5 C6 . . 127.3(5)
N1 C5 Si1 . . 52.8(2)
N2 C5 Si1 . . 53.1(2)
C6 C5 Si1 . . 177.8(4)
C7 C6 C11 . . 119.6(5)
C7 C6 C5 . . 121.2(5)
C11 C6 C5 . . 119.2(5)
C6 C7 C8 . . 118.9(6)
C9 C8 C7 . . 121.0(6)
C8 C9 C10 . . 120.0(5)
C9 C10 C11 . . 119.6(6)
C10 C11 C6 . . 120.8(6)
C15A C12 N2 . . 111.6(8)
N2 C12 C14 . . 107.5(8)
C15A C12 C14A . . 114.0(11)
N2 C12 C14A . . 104.9(6)
N2 C12 C13 . . 116.1(7)
C14 C12 C13 . . 112.5(11)
C15A C12 C13A . . 110.9(12)
N2 C12 C13A . . 108.4(7)
C14A C12 C13A . . 106.6(10)
N2 C12 C15 . . 105.4(6)
C14 C12 C15 . . 107.7(9)
C13 C12 C15 . . 107.0(11)
N4 C19 C20 . . 120.7(5)
N4 C19 C24 . . 121.7(5)
C20 C19 C24 . . 117.5(5)
C21 C20 C19 . . 120.1(5)
C21 C20 C28 . . 121.5(5)
C19 C20 C28 . . 118.4(5)
C22 C21 C20 . . 121.4(5)
C23 C22 C21 . . 119.4(5)
C22 C23 C24 . . 121.7(5)
C23 C24 C19 . . 119.8(5)
C23 C24 C25 . . 119.0(5)
C19 C24 C25 . . 121.2(5)
C24 C25 C26 . . 113.0(5)
C24 C25 C27 . . 112.6(5)
C26 C25 C27 . . 112.7(5)
C20 C28 C29 . . 113.6(5)
C20 C28 C30 . . 109.6(5)
C29 C28 C30 . . 111.5(6)
C33 C32 C37 . . 120.0
C33 C32 C31 . . 121.3(10)
C37 C32 C31 . . 118.5(10)
C34 C33 C32 . . 120.0
C35 C34 C33 . . 120.0
C34 C35 C36 . . 120.0
C35 C36 C37 . . 120.0
C36 C37 C32 . . 120.0
C40 C39 C44 . . 120.0
C40 C39 C38 . . 112.3(17)
C44 C39 C38 . . 127.7(17)
C39 C40 C41 . . 120.0
C42 C41 C40 . . 120.0
C41 C42 C43 . . 120.0
C44 C43 C42 . . 120.0
C43 C44 C39 . . 120.0
C5 N1 C1 . . 131.5(4)
C5 N1 Si1 . . 91.2(3)
C1 N1 Si1 . . 137.1(3)
C5 N2 C12 . . 131.6(4)
C5 N2 Si1 . . 90.8(3)
C12 N2 Si1 . . 134.6(4)
Si1 N3 Si2 . . 130.5(3)
Si1 N3 Si3 . 2_755 105.4(2)
Si2 N3 Si3 . 2_755 123.5(2)
C19 N4 Si3 . . 147.4(4)
N3 Si1 N1 . . 113.8(2)
N3 Si1 N2 . . 116.5(2)
N1 Si1 N2 . . 71.93(19)
N3 Si1 C5 . . 124.4(2)
N1 Si1 C5 . . 36.03(18)
N2 Si1 C5 . . 36.09(18)
N3 Si1 Si3 . . 92.85(16)
N1 Si1 Si3 . . 122.88(15)
N2 Si1 Si3 . . 139.54(17)
C5 Si1 Si3 . . 141.00(15)
N3 Si1 Si3 . 2_755 38.15(15)
N1 Si1 Si3 . 2_755 129.28(15)
N2 Si1 Si3 . 2_755 148.47(15)
C5 Si1 Si3 . 2_755 158.98(15)
Si3 Si1 Si3 . 2_755 54.81(6)
N3 Si2 C18 . . 110.1(3)
N3 Si2 C17 . . 110.5(3)
C18 Si2 C17 . . 111.4(4)
N3 Si2 C16 . . 111.2(3)
C18 Si2 C16 . . 106.9(4)
C17 Si2 C16 . . 106.7(4)
N4 Si3 N3 . 2_755 114.4(2)
N4 Si3 Si1 . . 119.80(18)
N3 Si3 Si1 2_755 . 113.18(17)
N4 Si3 Si3 . 2_755 140.59(18)
N3 Si3 Si3 2_755 2_755 90.92(15)
Si1 Si3 Si3 . 2_755 70.60(7)
N4 Si3 Si1 . 2_755 140.71(18)
N3 Si3 Si1 2_755 2_755 36.43(14)
Si1 Si3 Si1 . 2_755 99.18(7)
Si3 Si3 Si1 2_755 2_755 54.59(6)

loop_
_geom_bond_atom_site_label_1
_geom_bond_atom_site_label_2
_geom_bond_site_symmetry_2
_geom_bond_distance
C1 N1 . 1.471(7)
C1 C3 . 1.521(8)
C1 C4 . 1.527(8)
C1 C2 . 1.532(8)
C5 N1 . 1.346(6)
C5 N2 . 1.347(7)
C5 C6 . 1.497(7)
C5 Si1 . 2.287(5)
C6 C7 . 1.383(7)
C6 C11 . 1.383(8)
C7 C8 . 1.394(8)
C8 C9 . 1.368(9)
C9 C10 . 1.372(9)
C10 C11 . 1.379(8)
C12 C15A . 1.460(19)
C12 N2 . 1.489(7)
C12 C14 . 1.507(15)
C12 C14A . 1.513(14)
C12 C13 . 1.521(14)
C12 C13A . 1.582(18)
C12 C15 . 1.594(15)
C16 Si2 . 1.869(7)
C17 Si2 . 1.859(8)
C18 Si2 . 1.858(8)
C19 N4 . 1.357(6)
C19 C20 . 1.423(7)
C19 C24 . 1.428(7)
C20 C21 . 1.391(7)
C20 C28 . 1.515(7)
C21 C22 . 1.376(8)
C22 C23 . 1.375(9)
C23 C24 . 1.389(8)
C24 C25 . 1.501(8)
C25 C26 . 1.503(9)
C25 C27 . 1.505(9)
C28 C29 . 1.525(8)
C28 C30 . 1.531(9)
C31 C32 . 1.508(17)
C32 C33 . 1.39
C32 C37 . 1.39
C33 C34 . 1.39
C34 C35 . 1.39
C35 C36 . 1.39
C36 C37 . 1.39
C38 C39 . 1.50(3)
C39 C40 . 1.39
C39 C44 . 1.39
C40 C41 . 1.39
C41 C42 . 1.39
C42 C43 . 1.39
C43 C44 . 1.39
N1 Si1 . 1.821(4)
N2 Si1 . 1.829(4)
N3 Si1 . 1.715(4)
N3 Si2 . 1.761(5)
N3 Si3 2_755 1.784(4)
N4 Si3 . 1.596(4)
Si1 Si3 . 2.406(2)
Si1 Si3 2_755 2.7842(19)
Si3 N3 2_755 1.784(4)
Si3 Si3 2_755 2.412(3)
Si3 Si1 2_755 2.7842(19)
